data_7061724
loop_
_publ_author_name
'Zheng, Hui'
'Han, Ying'
'Xu, Feng-Shun'
'Sun, Jing'
'Yan, Chao-Guo'

_publ_section_title
;
 Selective synthesis of multifunctionalized cyclopent-3-ene-1-carboxamides
 and 2-oxabicyclo[2.2.1]heptane derivatives
;
_journal_issue 36
_journal_name_full 'New Journal of Chemistry'
_journal_page_first 17161
_journal_page_last 17166
_journal_paper_doi 10.1039/D2NJ03198A
_journal_volume 46
_journal_year 2022
_chemical_formula_moiety 'C26 H18 Br Cl N2 O3'
_chemical_formula_sum 'C26 H18 Br Cl N2 O3'
_chemical_formula_weight 521.78
_space_group_crystal_system triclinic
_space_group_IT_number 2
_space_group_name_Hall '-P 1'
_space_group_name_H-M_alt 'P -1'
_atom_sites_solution_hydrogens geom
_audit_creation_method SHELXL-2014/7
_audit_update_record
;
2022-06-28 deposited with the CCDC.	2022-08-11 downloaded from the CCDC.
;
_cell_angle_alpha 86.555(2)
_cell_angle_beta 73.723(2)
_cell_angle_gamma 73.066(2)
_cell_formula_units_Z 2
_cell_length_a 10.3893(6)
_cell_length_b 10.7399(6)
_cell_length_c 10.9483(6)
_cell_measurement_reflns_used 8996
_cell_measurement_temperature 296(2)
_cell_measurement_theta_max 27.42
_cell_measurement_theta_min 2.45
_cell_volume 1121.49(11)
_computing_structure_refinement 'SHELXL-2014/7 (Sheldrick, 2014)'
_diffrn_ambient_temperature 296(2)
_diffrn_measured_fraction_theta_full 0.991
_diffrn_measured_fraction_theta_max 0.991
_diffrn_measurement_device_type 'Bruker APEX-II CCD'
_diffrn_measurement_method '\f and \w scans'
_diffrn_radiation_type MoK\a
_diffrn_radiation_wavelength 0.71073
_diffrn_reflns_av_R_equivalents 0.0248
_diffrn_reflns_av_unetI/netI 0.0252
_diffrn_reflns_Laue_measured_fraction_full 0.991
_diffrn_reflns_Laue_measured_fraction_max 0.991
_diffrn_reflns_limit_h_max 12
_diffrn_reflns_limit_h_min -12
_diffrn_reflns_limit_k_max 13
_diffrn_reflns_limit_k_min -13
_diffrn_reflns_limit_l_max 13
_diffrn_reflns_limit_l_min -13
_diffrn_reflns_number 15973
_diffrn_reflns_point_group_measured_fraction_full 0.991
_diffrn_reflns_point_group_measured_fraction_max 0.991
_diffrn_reflns_theta_full 25.242
_diffrn_reflns_theta_max 25.999
_diffrn_reflns_theta_min 2.455
_exptl_absorpt_coefficient_mu 1.984
_exptl_absorpt_correction_T_max 0.7456
_exptl_absorpt_correction_T_min 0.5395
_exptl_absorpt_correction_type multi-scan
_exptl_absorpt_process_details sadabs
_exptl_crystal_colour colorless
_exptl_crystal_density_diffrn 1.545
_exptl_crystal_description block
_exptl_crystal_F_000 528
_exptl_crystal_size_max 0.240
_exptl_crystal_size_mid 0.220
_exptl_crystal_size_min 0.200
_refine_diff_density_max 0.259
_refine_diff_density_min -0.621
_refine_diff_density_rms 0.046
_refine_ls_extinction_method none
_refine_ls_goodness_of_fit_ref 1.033
_refine_ls_hydrogen_treatment constr
_refine_ls_matrix_type full
_refine_ls_number_parameters 299
_refine_ls_number_reflns 4379
_refine_ls_number_restraints 0
_refine_ls_restrained_S_all 1.033
_refine_ls_R_factor_all 0.0400
_refine_ls_R_factor_gt 0.0304
_refine_ls_shift/su_max 0.001
_refine_ls_shift/su_mean 0.000
_refine_ls_structure_factor_coef Fsqd
_refine_ls_weighting_details 'w=1/[\s^2^(Fo^2^)+(0.0294P)^2^+0.5761P] where P=(Fo^2^+2Fc^2^)/3'
_refine_ls_weighting_scheme calc
_refine_ls_wR_factor_gt 0.0680
_refine_ls_wR_factor_ref 0.0719
_reflns_Friedel_coverage 0.000
_reflns_number_gt 3724
_reflns_number_total 4379
_reflns_threshold_expression 'I > 2\s(I)'
_cod_data_source_file d2nj03198a2.cif
_cod_data_source_block 3k
_cod_depositor_comments 'Adding full bibliography for 7061724--7061728.cif.'
_cod_database_code 7061724
_shelx_shelxl_version_number 2014/7
_shelx_space_group_comment
;
The symmetry employed for this shelxl refinement is uniquely defined
by the following loop, which should always be used as a source of
symmetry information in preference to the above space-group names.
They are only intended as comments.
;
_shelx_estimated_absorpt_t_min 0.647
_shelx_estimated_absorpt_t_max 0.692

loop_
_space_group_symop_operation_xyz
'x, y, z'
'-x, -y, -z'

loop_
_atom_site_label
_atom_site_type_symbol
_atom_site_fract_x
_atom_site_fract_y
_atom_site_fract_z
_atom_site_U_iso_or_equiv
_atom_site_adp_type
_atom_site_occupancy
_atom_site_site_symmetry_order
_atom_site_calc_flag
_atom_site_refinement_flags_posn
_atom_site_refinement_flags_adp
_atom_site_refinement_flags_occupancy
_atom_site_disorder_assembly
_atom_site_disorder_group
Br1 Br 0.83493(2) 0.63717(3) -0.21763(2) 0.05194(10) Uani 1 1 d . . . . .
C1 C 0.63462(19) 0.2303(2) 0.14788(18) 0.0332(4) Uani 1 1 d . . . . .
H1 H 0.6071 0.3024 0.2021 0.040 Uiso 1 1 calc R U . . .
C2 C 0.5598(2) 0.2265(2) 0.0634(2) 0.0447(5) Uani 1 1 d . . . . .
H2 H 0.4822 0.2956 0.0603 0.054 Uiso 1 1 calc R U . . .
C3 C 0.6007(3) 0.1191(3) -0.0171(2) 0.0530(6) Uani 1 1 d . . . . .
H3 H 0.5508 0.1172 -0.0751 0.064 Uiso 1 1 calc R U . . .
C4 C 0.7126(3) 0.0162(2) -0.0130(2) 0.0503(6) Uani 1 1 d . . . . .
H4 H 0.7382 -0.0552 -0.0677 0.060 Uiso 1 1 calc R U . . .
C5 C 0.7890(2) 0.0173(2) 0.07270(19) 0.0376(5) Uani 1 1 d . . . . .
C6 C 0.75170(19) 0.12713(18) 0.15362(17) 0.0286(4) Uani 1 1 d . . . . .
C7 C 0.83338(19) 0.12896(17) 0.24230(18) 0.0285(4) Uani 1 1 d . . . . .
C8 C 0.80444(17) 0.24424(17) 0.32597(16) 0.0247(4) Uani 1 1 d . . . . .
C9 C 0.78649(18) 0.21621(17) 0.46608(17) 0.0262(4) Uani 1 1 d . . . . .
H9 H 0.8677 0.1462 0.4760 0.031 Uiso 1 1 calc R U . . .
C10 C 0.65404(19) 0.17617(17) 0.52616(17) 0.0270(4) Uani 1 1 d . . . . .
C11 C 0.53001(19) 0.23979(19) 0.49654(18) 0.0323(4) Uani 1 1 d . . . . .
H11 H 0.5287 0.3077 0.4397 0.039 Uiso 1 1 calc R U . . .
C12 C 0.4081(2) 0.2047(2) 0.5495(2) 0.0434(5) Uani 1 1 d . . . . .
H12 H 0.3264 0.2482 0.5276 0.052 Uiso 1 1 calc R U . . .
C13 C 0.4089(3) 0.1048(2) 0.6348(2) 0.0521(6) Uani 1 1 d . . . . .
H13 H 0.3271 0.0816 0.6714 0.062 Uiso 1 1 calc R U . . .
C14 C 0.5296(3) 0.0397(2) 0.6660(2) 0.0497(6) Uani 1 1 d . . . . .
H14 H 0.5300 -0.0276 0.7236 0.060 Uiso 1 1 calc R U . . .
C15 C 0.6515(2) 0.07472(19) 0.61098(18) 0.0367(5) Uani 1 1 d . . . . .
C16 C 0.7387(2) 0.56345(18) 0.16736(18) 0.0321(4) Uani 1 1 d . . . . .
H16 H 0.6860 0.6109 0.2421 0.039 Uiso 1 1 calc R U . . .
C17 C 0.7463(2) 0.6246(2) 0.05191(19) 0.0363(5) Uani 1 1 d . . . . .
H17 H 0.6997 0.7125 0.0489 0.044 Uiso 1 1 calc R U . . .
C18 C 0.8239(2) 0.5539(2) -0.05882(18) 0.0339(4) Uani 1 1 d . . . . .
C19 C 0.8971(2) 0.42460(19) -0.05568(18) 0.0329(4) Uani 1 1 d . . . . .
H19 H 0.9506 0.3782 -0.1308 0.039 Uiso 1 1 calc R U . . .
C20 C 0.89005(19) 0.36489(18) 0.06018(18) 0.0297(4) Uani 1 1 d . . . . .
H20 H 0.9407 0.2781 0.0626 0.036 Uiso 1 1 calc R U . . .
C21 C 0.80847(18) 0.43201(17) 0.17394(17) 0.0259(4) Uani 1 1 d . . . . .
C22 C 0.79489(17) 0.36914(17) 0.29820(16) 0.0246(4) Uani 1 1 d . . . . .
C23 C 0.7633(2) 0.44909(18) 0.41727(17) 0.0299(4) Uani 1 1 d . . . . .
H23A H 0.6670 0.5032 0.4402 0.036 Uiso 1 1 calc R U . . .
H23B H 0.8246 0.5045 0.4053 0.036 Uiso 1 1 calc R U . . .
C24 C 0.78940(19) 0.34880(18) 0.52083(17) 0.0277(4) Uani 1 1 d . . . . .
C25 C 0.6800(2) 0.3911(2) 0.65117(18) 0.0350(5) Uani 1 1 d . . . . .
C26 C 0.9305(2) 0.3310(2) 0.5357(2) 0.0376(5) Uani 1 1 d . . . . .
Cl1 Cl 0.80287(7) -0.01131(6) 0.65178(6) 0.06079(18) Uani 1 1 d . . . . .
N1 N 0.7127(2) 0.3236(2) 0.74997(17) 0.0559(5) Uani 1 1 d . . . . .
H1A H 0.6560 0.3407 0.8250 0.067 Uiso 1 1 calc R U . . .
H1B H 0.7906 0.2631 0.7387 0.067 Uiso 1 1 calc R U . . .
N2 N 1.0384(2) 0.3169(2) 0.5484(2) 0.0649(6) Uani 1 1 d . . . . .
O1 O 0.89676(18) -0.08748(14) 0.07530(16) 0.0535(4) Uani 1 1 d . . . . .
H1C H 0.9309 -0.0774 0.1318 0.080 Uiso 1 1 calc R U . . .
O2 O 0.92679(17) 0.03136(14) 0.25532(16) 0.0503(4) Uani 1 1 d . . . . .
O3 O 0.57297(18) 0.47701(17) 0.65987(16) 0.0574(4) Uani 1 1 d . . . . .

loop_
_atom_site_aniso_label
_atom_site_aniso_U_11
_atom_site_aniso_U_22
_atom_site_aniso_U_33
_atom_site_aniso_U_23
_atom_site_aniso_U_13
_atom_site_aniso_U_12
Br1 0.05206(15) 0.07025(18) 0.03526(14) 0.02202(11) -0.01365(10) -0.02270(12)
C1 0.0314(10) 0.0390(11) 0.0306(11) -0.0020(8) -0.0063(8) -0.0137(9)
C2 0.0381(12) 0.0604(15) 0.0415(13) 0.0045(11) -0.0168(10) -0.0183(11)
C3 0.0644(16) 0.0729(17) 0.0399(13) 0.0029(12) -0.0252(12) -0.0372(14)
C4 0.0739(17) 0.0532(15) 0.0340(12) -0.0076(10) -0.0128(11) -0.0340(13)
C5 0.0473(12) 0.0352(11) 0.0294(11) -0.0033(8) -0.0013(9) -0.0186(10)
C6 0.0328(10) 0.0300(10) 0.0242(9) -0.0014(7) -0.0039(7) -0.0141(8)
C7 0.0298(10) 0.0256(10) 0.0269(10) -0.0014(7) -0.0035(8) -0.0069(8)
C8 0.0221(8) 0.0282(10) 0.0233(9) -0.0020(7) -0.0053(7) -0.0069(7)
C9 0.0262(9) 0.0264(9) 0.0257(9) 0.0002(7) -0.0080(7) -0.0064(7)
C10 0.0340(10) 0.0232(9) 0.0234(9) -0.0026(7) -0.0042(7) -0.0105(8)
C11 0.0319(10) 0.0317(10) 0.0322(11) -0.0039(8) -0.0039(8) -0.0110(8)
C12 0.0358(11) 0.0465(13) 0.0468(13) -0.0158(10) -0.0016(9) -0.0162(10)
C13 0.0565(15) 0.0559(15) 0.0454(14) -0.0124(11) 0.0088(11) -0.0379(13)
C14 0.0756(17) 0.0418(13) 0.0335(12) 0.0025(10) 0.0004(11) -0.0347(12)
C15 0.0541(13) 0.0302(10) 0.0264(10) -0.0007(8) -0.0087(9) -0.0150(9)
C16 0.0336(10) 0.0306(10) 0.0279(10) -0.0035(8) -0.0033(8) -0.0067(8)
C17 0.0348(11) 0.0324(11) 0.0395(12) 0.0071(9) -0.0118(9) -0.0059(9)
C18 0.0335(10) 0.0469(12) 0.0267(10) 0.0090(9) -0.0100(8) -0.0197(9)
C19 0.0318(10) 0.0417(12) 0.0250(10) -0.0022(8) -0.0012(8) -0.0159(9)
C20 0.0301(10) 0.0275(10) 0.0307(10) -0.0003(8) -0.0043(8) -0.0109(8)
C21 0.0238(9) 0.0285(10) 0.0273(10) 0.0011(7) -0.0067(7) -0.0106(7)
C22 0.0207(8) 0.0282(10) 0.0243(9) -0.0026(7) -0.0040(7) -0.0077(7)
C23 0.0370(10) 0.0271(10) 0.0265(10) 0.0001(8) -0.0080(8) -0.0113(8)
C24 0.0287(9) 0.0321(10) 0.0249(9) -0.0008(8) -0.0082(7) -0.0116(8)
C25 0.0449(12) 0.0374(11) 0.0269(11) -0.0041(8) -0.0062(9) -0.0207(10)
C26 0.0392(12) 0.0401(12) 0.0384(12) -0.0007(9) -0.0136(9) -0.0159(9)
Cl1 0.0762(4) 0.0499(3) 0.0462(3) 0.0185(3) -0.0214(3) -0.0019(3)
N1 0.0774(15) 0.0663(14) 0.0250(10) 0.0019(9) -0.0095(9) -0.0264(11)
N2 0.0472(12) 0.0748(16) 0.0854(17) -0.0040(13) -0.0326(12) -0.0219(11)
O1 0.0672(11) 0.0344(8) 0.0513(11) -0.0148(7) -0.0122(8) -0.0039(8)
O2 0.0549(10) 0.0342(8) 0.0570(10) -0.0118(7) -0.0271(8) 0.0083(7)
O3 0.0503(10) 0.0547(10) 0.0474(10) -0.0055(8) 0.0073(8) -0.0036(8)

loop_
_atom_type_symbol
_atom_type_description
_atom_type_scat_dispersion_real
_atom_type_scat_dispersion_imag
_atom_type_scat_source
C C 0.0033 0.0016 'International Tables Vol C Tables 4.2.6.8 and 6.1.1.4'
H H 0.0000 0.0000 'International Tables Vol C Tables 4.2.6.8 and 6.1.1.4'
N N 0.0061 0.0033 'International Tables Vol C Tables 4.2.6.8 and 6.1.1.4'
O O 0.0106 0.0060 'International Tables Vol C Tables 4.2.6.8 and 6.1.1.4'
Cl Cl 0.1484 0.1585 'International Tables Vol C Tables 4.2.6.8 and 6.1.1.4'
Br Br -0.2901 2.4595 'International Tables Vol C Tables 4.2.6.8 and 6.1.1.4'

loop_
_geom_angle_atom_site_label_1
_geom_angle_atom_site_label_2
_geom_angle_atom_site_label_3
_geom_angle
_geom_angle_site_symmetry_1
_geom_angle_site_symmetry_3
_geom_angle_publ_flag
C2 C1 C6 120.99(19) . . ?
C2 C1 H1 119.5 . . ?
C6 C1 H1 119.5 . . ?
C1 C2 C3 119.5(2) . . ?
C1 C2 H2 120.3 . . ?
C3 C2 H2 120.3 . . ?
C4 C3 C2 121.2(2) . . ?
C4 C3 H3 119.4 . . ?
C2 C3 H3 119.4 . . ?
C3 C4 C5 120.3(2) . . ?
C3 C4 H4 119.9 . . ?
C5 C4 H4 119.9 . . ?
O1 C5 C4 118.22(19) . . ?
O1 C5 C6 122.14(19) . . ?
C4 C5 C6 119.6(2) . . ?
C1 C6 C5 118.36(18) . . ?
C1 C6 C7 122.05(17) . . ?
C5 C6 C7 119.57(18) . . ?
O2 C7 C6 120.78(17) . . ?
O2 C7 C8 116.64(17) . . ?
C6 C7 C8 122.50(16) . . ?
C22 C8 C7 130.98(16) . . ?
C22 C8 C9 113.65(15) . . ?
C7 C8 C9 115.35(15) . . ?
C8 C9 C10 111.95(14) . . ?
C8 C9 C24 102.16(14) . . ?
C10 C9 C24 114.93(14) . . ?
C8 C9 H9 109.2 . . ?
C10 C9 H9 109.2 . . ?
C24 C9 H9 109.2 . . ?
C11 C10 C15 117.17(17) . . ?
C11 C10 C9 120.64(16) . . ?
C15 C10 C9 122.19(17) . . ?
C12 C11 C10 121.77(19) . . ?
C12 C11 H11 119.1 . . ?
C10 C11 H11 119.1 . . ?
C13 C12 C11 119.5(2) . . ?
C13 C12 H12 120.3 . . ?
C11 C12 H12 120.3 . . ?
C14 C13 C12 120.3(2) . . ?
C14 C13 H13 119.9 . . ?
C12 C13 H13 119.9 . . ?
C13 C14 C15 119.6(2) . . ?
C13 C14 H14 120.2 . . ?
C15 C14 H14 120.2 . . ?
C14 C15 C10 121.7(2) . . ?
C14 C15 Cl1 118.24(17) . . ?
C10 C15 Cl1 120.10(16) . . ?
C17 C16 C21 121.27(18) . . ?
C17 C16 H16 119.4 . . ?
C21 C16 H16 119.4 . . ?
C18 C17 C16 119.23(18) . . ?
C18 C17 H17 120.4 . . ?
C16 C17 H17 120.4 . . ?
C19 C18 C17 121.06(17) . . ?
C19 C18 Br1 119.44(15) . . ?
C17 C18 Br1 119.47(15) . . ?
C18 C19 C20 119.21(18) . . ?
C18 C19 H19 120.4 . . ?
C20 C19 H19 120.4 . . ?
C19 C20 C21 121.37(18) . . ?
C19 C20 H20 119.3 . . ?
C21 C20 H20 119.3 . . ?
C16 C21 C20 117.80(17) . . ?
C16 C21 C22 119.81(16) . . ?
C20 C21 C22 122.39(16) . . ?
C8 C22 C21 129.21(16) . . ?
C8 C22 C23 110.77(15) . . ?
C21 C22 C23 120.01(15) . . ?
C22 C23 C24 105.06(14) . . ?
C22 C23 H23A 110.7 . . ?
C24 C23 H23A 110.7 . . ?
C22 C23 H23B 110.7 . . ?
C24 C23 H23B 110.7 . . ?
H23A C23 H23B 108.8 . . ?
C26 C24 C23 109.71(16) . . ?
C26 C24 C25 108.90(16) . . ?
C23 C24 C25 112.12(16) . . ?
C26 C24 C9 108.15(15) . . ?
C23 C24 C9 104.91(14) . . ?
C25 C24 C9 112.93(15) . . ?
O3 C25 N1 123.6(2) . . ?
O3 C25 C24 121.41(18) . . ?
N1 C25 C24 114.94(19) . . ?
N2 C26 C24 179.3(3) . . ?
C25 N1 H1A 120.0 . . ?
C25 N1 H1B 120.0 . . ?
H1A N1 H1B 120.0 . . ?
C5 O1 H1C 109.5 . . ?

loop_
_geom_bond_atom_site_label_1
_geom_bond_atom_site_label_2
_geom_bond_distance
_geom_bond_site_symmetry_2
_geom_bond_publ_flag
Br1 C18 1.8969(19) . ?
C1 C2 1.374(3) . ?
C1 C6 1.400(3) . ?
C1 H1 0.9300 . ?
C2 C3 1.384(3) . ?
C2 H2 0.9300 . ?
C3 C4 1.360(4) . ?
C3 H3 0.9300 . ?
C4 C5 1.391(3) . ?
C4 H4 0.9300 . ?
C5 O1 1.342(3) . ?
C5 C6 1.412(3) . ?
C6 C7 1.462(3) . ?
C7 O2 1.236(2) . ?
C7 C8 1.492(3) . ?
C8 C22 1.339(3) . ?
C8 C9 1.515(2) . ?
C9 C10 1.521(2) . ?
C9 C24 1.589(3) . ?
C9 H9 0.9800 . ?
C10 C11 1.388(3) . ?
C10 C15 1.390(3) . ?
C11 C12 1.386(3) . ?
C11 H11 0.9300 . ?
C12 C13 1.380(3) . ?
C12 H12 0.9300 . ?
C13 C14 1.371(4) . ?
C13 H13 0.9300 . ?
C14 C15 1.389(3) . ?
C14 H14 0.9300 . ?
C15 Cl1 1.739(2) . ?
C16 C17 1.382(3) . ?
C16 C21 1.394(3) . ?
C16 H16 0.9300 . ?
C17 C18 1.380(3) . ?
C17 H17 0.9300 . ?
C18 C19 1.379(3) . ?
C19 C20 1.380(3) . ?
C19 H19 0.9300 . ?
C20 C21 1.396(3) . ?
C20 H20 0.9300 . ?
C21 C22 1.471(2) . ?
C22 C23 1.508(3) . ?
C23 C24 1.541(3) . ?
C23 H23A 0.9700 . ?
C23 H23B 0.9700 . ?
C24 C26 1.477(3) . ?
C24 C25 1.550(3) . ?
C25 O3 1.204(3) . ?
C25 N1 1.334(3) . ?
C26 N2 1.133(3) . ?
N1 H1A 0.8600 . ?
N1 H1B 0.8600 . ?
O1 H1C 0.8200 . ?

loop_
_geom_hbond_atom_site_label_D
_geom_hbond_atom_site_label_H
_geom_hbond_atom_site_label_A
_geom_hbond_distance_DH
_geom_hbond_distance_HA
_geom_hbond_distance_DA
_geom_hbond_angle_DHA
_geom_hbond_site_symmetry_A
O1 H1C O2 0.82 1.82 2.547(2) 146.4 .

loop_
_geom_torsion_atom_site_label_1
_geom_torsion_atom_site_label_2
_geom_torsion_atom_site_label_3
_geom_torsion_atom_site_label_4
_geom_torsion
_geom_torsion_site_symmetry_1
_geom_torsion_site_symmetry_2
_geom_torsion_site_symmetry_3
_geom_torsion_site_symmetry_4
_geom_torsion_publ_flag
C6 C1 C2 C3 0.1(3) . . . . ?
C1 C2 C3 C4 0.9(4) . . . . ?
C2 C3 C4 C5 -0.2(4) . . . . ?
C3 C4 C5 O1 178.6(2) . . . . ?
C3 C4 C5 C6 -1.4(3) . . . . ?
C2 C1 C6 C5 -1.7(3) . . . . ?
C2 C1 C6 C7 179.76(18) . . . . ?
O1 C5 C6 C1 -177.67(18) . . . . ?
C4 C5 C6 C1 2.3(3) . . . . ?
O1 C5 C6 C7 0.9(3) . . . . ?
C4 C5 C6 C7 -179.08(18) . . . . ?
C1 C6 C7 O2 172.14(18) . . . . ?
C5 C6 C7 O2 -6.4(3) . . . . ?
C1 C6 C7 C8 -4.6(3) . . . . ?
C5 C6 C7 C8 176.88(17) . . . . ?
O2 C7 C8 C22 129.2(2) . . . . ?
C6 C7 C8 C22 -54.0(3) . . . . ?
O2 C7 C8 C9 -48.9(2) . . . . ?
C6 C7 C8 C9 127.97(18) . . . . ?
C22 C8 C9 C10 113.88(17) . . . . ?
C7 C8 C9 C10 -67.72(19) . . . . ?
C22 C8 C9 C24 -9.61(19) . . . . ?
C7 C8 C9 C24 168.79(14) . . . . ?
C8 C9 C10 C11 -41.6(2) . . . . ?
C24 C9 C10 C11 74.4(2) . . . . ?
C8 C9 C10 C15 137.69(18) . . . . ?
C24 C9 C10 C15 -106.3(2) . . . . ?
C15 C10 C11 C12 0.4(3) . . . . ?
C9 C10 C11 C12 179.66(18) . . . . ?
C10 C11 C12 C13 0.6(3) . . . . ?
C11 C12 C13 C14 -0.8(3) . . . . ?
C12 C13 C14 C15 -0.1(3) . . . . ?
C13 C14 C15 C10 1.1(3) . . . . ?
C13 C14 C15 Cl1 -179.38(17) . . . . ?
C11 C10 C15 C14 -1.2(3) . . . . ?
C9 C10 C15 C14 179.50(18) . . . . ?
C11 C10 C15 Cl1 179.26(14) . . . . ?
C9 C10 C15 Cl1 0.0(3) . . . . ?
C21 C16 C17 C18 0.4(3) . . . . ?
C16 C17 C18 C19 -2.0(3) . . . . ?
C16 C17 C18 Br1 -179.95(15) . . . . ?
C17 C18 C19 C20 1.3(3) . . . . ?
Br1 C18 C19 C20 179.22(14) . . . . ?
C18 C19 C20 C21 1.1(3) . . . . ?
C17 C16 C21 C20 1.9(3) . . . . ?
C17 C16 C21 C22 -178.30(17) . . . . ?
C19 C20 C21 C16 -2.7(3) . . . . ?
C19 C20 C21 C22 177.55(17) . . . . ?
C7 C8 C22 C21 1.0(3) . . . . ?
C9 C8 C22 C21 179.07(16) . . . . ?
C7 C8 C22 C23 179.90(17) . . . . ?
C9 C8 C22 C23 -2.0(2) . . . . ?
C16 C21 C22 C8 152.08(19) . . . . ?
C20 C21 C22 C8 -28.2(3) . . . . ?
C16 C21 C22 C23 -26.8(2) . . . . ?
C20 C21 C22 C23 153.00(17) . . . . ?
C8 C22 C23 C24 13.22(19) . . . . ?
C21 C22 C23 C24 -167.75(15) . . . . ?
C22 C23 C24 C26 97.71(17) . . . . ?
C22 C23 C24 C25 -141.17(15) . . . . ?
C22 C23 C24 C9 -18.26(18) . . . . ?
C8 C9 C24 C26 -100.26(16) . . . . ?
C10 C9 C24 C26 138.28(16) . . . . ?
C8 C9 C24 C23 16.77(17) . . . . ?
C10 C9 C24 C23 -104.68(17) . . . . ?
C8 C9 C24 C25 139.15(15) . . . . ?
C10 C9 C24 C25 17.7(2) . . . . ?
C26 C24 C25 O3 136.3(2) . . . . ?
C23 C24 C25 O3 14.7(3) . . . . ?
C9 C24 C25 O3 -103.5(2) . . . . ?
C26 C24 C25 N1 -45.0(2) . . . . ?
C23 C24 C25 N1 -166.58(17) . . . . ?
C9 C24 C25 N1 75.2(2) . . . . ?
